data_4129012
loop_
_publ_author_name
'Sun, Xiaofei'
'Simler, Thomas'
'Yadav, Ravi'
'K\"oppe, Ralf'
'Roesky, Peter W.'

_publ_contact_author
;
      Prof. Dr. Peter W. Roesky
      Karlsruher Institut fuer Technologie (KIT), CS
      Institut fuer Anorganische Chemie (AOC)
      Lehrstuhl fuer Anorganische Funktionsmaterialien
      Engesserstr. 15, Geb. 30.45
      76131 Karlsruhe 
      Bundesrepublik Deutschland

;
_publ_section_title
;
 A Stable Aromatic Tetrasilacyclobutadiene Dication.
;
_journal_issue 38
_journal_name_full 'Journal of the American Chemical Society'
_journal_page_first 14987
_journal_page_last 14990
_journal_paper_doi 10.1021/jacs.9b08018
_journal_volume 141
_journal_year 2019
_chemical_formula_moiety 'C60 H92 N8 Si4, 2(C24 H20 B), 2(C2 H3 N)'
_chemical_formula_sum 'C112 H138 B2 N10 Si4'
_chemical_formula_weight 1758.30
_space_group_crystal_system orthorhombic
_space_group_IT_number 60
_space_group_name_Hall '-P 2n 2ab'
_space_group_name_H-M_alt 'P b c n'
_atom_sites_solution_hydrogens geom
_atom_sites_solution_primary dual
_audit_creation_date 2019-05-19
_audit_creation_method
;
Olex2 1.2
(compiled 2018.05.29 svn.r3508 for OlexSys, GUI svn.r5506)
;
_cell_angle_alpha 90
_cell_angle_beta 90
_cell_angle_gamma 90
_cell_formula_units_Z 4
_cell_length_a 23.3425(6)
_cell_length_b 17.6797(4)
_cell_length_c 24.6828(8)
_cell_measurement_reflns_used 12994
_cell_measurement_temperature 100
_cell_measurement_theta_max 27.51
_cell_measurement_theta_min 2.60
_cell_volume 10186.3(5)
_computing_cell_refinement
;
X-Area Recipe 1.33.0.0 (STOE, 2015)
PLATON (A.L.Spek, 2009)
;
_computing_data_collection 'X-Area Pilatus3_SV 1.31.150.0 (STOE, 2018)'
_computing_data_reduction
;
X-Area Integrate 1.73.1.0 (STOE, 2018)
X-Area LANA 1.73.2.0 (STOE, 2018)
PLATON (A.L.Spek, 2009)
;
_computing_molecular_graphics 'Diamond 4, Olex2 (Dolomanov et al., 2009)'
_computing_publication_material
;
STOE & Cie GmbH, X-Area, software package for collecting single-crystal or
multi-domain crystal data on STOE area-detector diffractometers, for image 
processing, for the correction and scaling of reflection intensities and 
for outlier rejection, version 1.84, Darmstadt 2018
MS Word (Microsoft)
Olex2 (Dolomanov et al., 2009)
;
_computing_structure_refinement 'SHELXL-2018/3 (Sheldrick, 2015)'
_computing_structure_solution 'SHELXS-2018/3 (Sheldrick, 2015)'
_diffrn_ambient_temperature 100
_diffrn_detector 'CMOS pixel detector'
_diffrn_detector_area_resol_mean 5.81
_diffrn_detector_type 'Dectris Pilatus 100k'
_diffrn_measured_fraction_theta_full 0.985
_diffrn_measured_fraction_theta_max 0.971
_diffrn_measurement_device 'four-circle diffractometer'
_diffrn_measurement_device_type 'STOE STADIVARI'
_diffrn_measurement_method '\w scans'
_diffrn_radiation_monochromator 'single reflection optic'
_diffrn_radiation_type MoK\a
_diffrn_radiation_wavelength 0.71073
_diffrn_reflns_av_R_equivalents 0.0627
_diffrn_reflns_av_unetI/netI 0.0734
_diffrn_reflns_Laue_measured_fraction_full 0.985
_diffrn_reflns_Laue_measured_fraction_max 0.971
_diffrn_reflns_limit_h_max 15
_diffrn_reflns_limit_h_min -28
_diffrn_reflns_limit_k_max 21
_diffrn_reflns_limit_k_min -21
_diffrn_reflns_limit_l_max 26
_diffrn_reflns_limit_l_min -30
_diffrn_reflns_number 24699
_diffrn_reflns_point_group_measured_fraction_full 0.985
_diffrn_reflns_point_group_measured_fraction_max 0.971
_diffrn_reflns_theta_full 25.242
_diffrn_reflns_theta_max 26.100
_diffrn_reflns_theta_min 2.598
_diffrn_source 'Mo LFF Sealed Tube'
_diffrn_source_type 'Xenocs Genix3D microfocus'
_exptl_absorpt_coefficient_mu 0.111
_exptl_absorpt_correction_T_max 1.0000
_exptl_absorpt_correction_T_min 0.4466
_exptl_absorpt_correction_type multi-scan
_exptl_absorpt_process_details 'STOE XRED & LANA'
_exptl_crystal_colour red
_exptl_crystal_colour_primary red
_exptl_crystal_density_diffrn 1.147
_exptl_crystal_description prism
_exptl_crystal_F_000 3784
_exptl_crystal_size_max 0.378
_exptl_crystal_size_mid 0.277
_exptl_crystal_size_min 0.171
_refine_diff_density_max 0.483
_refine_diff_density_min -0.399
_refine_diff_density_rms 0.064
_refine_ls_extinction_method none
_refine_ls_goodness_of_fit_ref 1.051
_refine_ls_hydrogen_treatment constr
_refine_ls_matrix_type full
_refine_ls_number_parameters 678
_refine_ls_number_reflns 9838
_refine_ls_number_restraints 42
_refine_ls_restrained_S_all 1.056
_refine_ls_R_factor_all 0.1466
_refine_ls_R_factor_gt 0.0851
_refine_ls_shift/su_max 0.000
_refine_ls_shift/su_mean 0.000
_refine_ls_structure_factor_coef Fsqd
_refine_ls_weighting_details 'w=1/[\s^2^(Fo^2^)+(0.1043P)^2^+10.3750P] where P=(Fo^2^+2Fc^2^)/3'
_refine_ls_weighting_scheme calc
_refine_ls_wR_factor_gt 0.2033
_refine_ls_wR_factor_ref 0.2381
_reflns_Friedel_coverage 0.000
_reflns_number_gt 5802
_reflns_number_total 9838
_reflns_threshold_expression 'I > 2\s(I)'
_cod_data_source_file ja9b08018_si_002.cif
_cod_data_source_block tsxf05
_cod_database_code 4129012
_shelx_shelxl_version_number 2018/3
_shelx_space_group_comment
;
The symmetry employed for this shelxl refinement is uniquely defined
by the following loop, which should always be used as a source of
symmetry information in preference to the above space-group names.
They are only intended as comments.
;
_shelx_estimated_absorpt_t_max 0.981
_shelx_estimated_absorpt_t_min 0.959
_olex2_refinement_description
;
1. Fixed Uiso
 At 1.2 times of:
  All C(H) groups
 At 1.5 times of:
  All C(H,H,H) groups
2. Restrained distances
 C55-N5
 1.137 with sigma of 0.01
 C55-C56
 1.456 with sigma of 0.01
 C56-N5
 2.593 with sigma of 0.02
 C57-N6
 1.137 with sigma of 0.01
 C57-C58
 1.456 with sigma of 0.01
 C58-N6
 2.593 with sigma of 0.02
 C27-C28B \\sim C27-C28A
 with sigma of 0.02
 C27-C30B \\sim C27-C30A
 with sigma of 0.02
 C27-C29B \\sim C27-C29A
 with sigma of 0.02
 C23-C24B \\sim C23-C24A
 with sigma of 0.02
 C23-C26B \\sim C23-C26A
 with sigma of 0.02
 C23-C25B \\sim C23-C25A
 with sigma of 0.02
3. Uiso/Uaniso restraints and constraints
C28B \\sim C29B \\sim C30B \\sim C28A \\sim C29A \\sim C30A: within 2A with
sigma of 0.01 and sigma for terminal atoms of 0.02
4. Others
 Fixed Sof: C24B(0.7) H24A(0.7) H24B(0.7) H24C(0.7) C25B(0.7) H25A(0.7)
 H25B(0.7) H25C(0.7) C26B(0.7) H26A(0.7) H26B(0.7) H26C(0.7) C28B(0.6)
 H28A(0.6) H28B(0.6) H28C(0.6) C29B(0.6) H29B(0.6) H29C(0.6) H29A(0.6)
 C30B(0.6) H30A(0.6) H30B(0.6) H30C(0.6) C24A(0.3) H24D(0.3) H24E(0.3)
 H24F(0.3) C25A(0.3) H25D(0.3) H25E(0.3) H25F(0.3) C26A(0.3) H26D(0.3)
 H26E(0.3) H26F(0.3) C28A(0.4) H28D(0.4) H28E(0.4) H28F(0.4) C29A(0.4)
 H29D(0.4) H29E(0.4) H29F(0.4) C30A(0.4) H30D(0.4) H30E(0.4) H30F(0.4) N6(0.5)
 C57(0.5) C58(0.5) H58A(0.5) H58B(0.5) H58C(0.5) N5(0.5) C55(0.5) C56(0.5)
 H56A(0.5) H56B(0.5) H56C(0.5)
5.a Aromatic/amide H refined with riding coordinates:
 C3(H3), C4(H4), C5(H5), C6(H6), C7(H7), C18(H18), C19(H19), C20(H20),
 C21(H21), C22(H22), C32(H32), C33(H33), C34(H34), C35(H35), C36(H36), C38(H38),
  C39(H39), C40(H40), C41(H41), C42(H42), C44(H44), C45(H45), C46(H46),
 C47(H47), C48(H48), C50(H50), C51(H51), C52(H52), C53(H53), C54(H54)
5.b Idealised Me refined as rotating group:
 C9(H9A,H9B,H9C), C10(H10A,H10B,H10C), C11(H11A,H11B,H11C), C13(H13A,H13B,
 H13C), C14(H14A,H14B,H14C), C15(H15A,H15B,H15C), C24B(H24A,H24B,H24C),
 C25B(H25A,H25B,H25C), C26B(H26A,H26B,H26C), C28B(H28A,H28B,H28C), C29B(H29B,
 H29C,H29A), C30B(H30A,H30B,H30C), C24A(H24D,H24E,H24F), C25A(H25D,H25E,H25F),
 C26A(H26D,H26E,H26F), C28A(H28D,H28E,H28F), C29A(H29D,H29E,H29F), C30A(H30D,
 H30E,H30F), C58(H58A,H58B,H58C), C56(H56A,H56B,H56C)
;
_olex2_diffrn_ambient_temperature_device 'Oxford Cryosystems'
_olex2_submission_special_instructions 'No special instructions were received'

loop_
_space_group_symop_operation_xyz
'x, y, z'
'-x+1/2, -y+1/2, z+1/2'
'-x, y, -z+1/2'
'x+1/2, -y+1/2, -z'
'-x, -y, -z'
'x-1/2, y-1/2, -z-1/2'
'x, -y, z-1/2'
'-x-1/2, y-1/2, z'

loop_
_atom_site_label
_atom_site_type_symbol
_atom_site_fract_x
_atom_site_fract_y
_atom_site_fract_z
_atom_site_U_iso_or_equiv
_atom_site_adp_type
_atom_site_occupancy
_atom_site_site_symmetry_order
_atom_site_calc_flag
_atom_site_refinement_flags_posn
_atom_site_refinement_flags_adp
_atom_site_refinement_flags_occupancy
_atom_site_disorder_assembly
_atom_site_disorder_group
Si1 Si 0.46334(5) 0.80355(6) 0.22036(4) 0.0377(3) Uani 1 1 d . . . . .
Si2 Si 0.47138(5) 0.67568(6) 0.21260(5) 0.0416(3) Uani 1 1 d . . . . .
N1 N 0.40330(13) 0.87214(18) 0.22997(12) 0.0391(8) Uani 1 1 d . . . . .
N2 N 0.45473(13) 0.86069(18) 0.15751(12) 0.0393(7) Uani 1 1 d . . . . .
N3 N 0.40349(14) 0.62465(18) 0.19563(13) 0.0424(8) Uani 1 1 d . . . . .
N4 N 0.48347(14) 0.61218(19) 0.15292(14) 0.0462(8) Uani 1 1 d . . . . .
C1 C 0.41115(16) 0.8989(2) 0.18018(16) 0.0395(9) Uani 1 1 d . . . . .
C2 C 0.37760(17) 0.9587(2) 0.15261(15) 0.0414(9) Uani 1 1 d . . . . .
C3 C 0.39849(19) 1.0322(2) 0.14966(17) 0.0490(10) Uani 1 1 d . . . . .
H3 H 0.433622 1.045080 0.166782 0.059 Uiso 1 1 calc R . . . .
C4 C 0.3681(2) 1.0862(3) 0.12188(17) 0.0550(12) Uani 1 1 d . . . . .
H4 H 0.382221 1.136491 0.120142 0.066 Uiso 1 1 calc R . . . .
C5 C 0.3174(2) 1.0684(3) 0.09652(18) 0.0588(12) Uani 1 1 d . . . . .
H5 H 0.297173 1.106127 0.076933 0.071 Uiso 1 1 calc R . . . .
C6 C 0.2958(2) 0.9959(3) 0.09940(18) 0.0588(13) Uani 1 1 d . . . . .
H6 H 0.260661 0.983948 0.082015 0.071 Uiso 1 1 calc R . . . .
C7 C 0.32553(17) 0.9403(2) 0.12780(16) 0.0465(10) Uani 1 1 d . . . . .
H7 H 0.310606 0.890435 0.130297 0.056 Uiso 1 1 calc R . . . .
C8 C 0.37537(17) 0.9105(2) 0.27718(15) 0.0404(9) Uani 1 1 d . . . . .
C9 C 0.41767(19) 0.9673(3) 0.30078(18) 0.0513(11) Uani 1 1 d . . . . .
H9A H 0.452352 0.940807 0.312609 0.077 Uiso 1 1 calc GR . . . .
H9B H 0.400140 0.992980 0.331820 0.077 Uiso 1 1 calc GR . . . .
H9C H 0.427721 1.004742 0.273063 0.077 Uiso 1 1 calc GR . . . .
C10 C 0.31987(17) 0.9516(2) 0.26078(17) 0.0488(10) Uani 1 1 d . . . . .
H10A H 0.329476 0.997741 0.240722 0.073 Uiso 1 1 calc GR . . . .
H10B H 0.298132 0.964937 0.293381 0.073 Uiso 1 1 calc GR . . . .
H10C H 0.296680 0.918356 0.237806 0.073 Uiso 1 1 calc GR . . . .
C11 C 0.36010(18) 0.8495(2) 0.31760(16) 0.0452(10) Uani 1 1 d . . . . .
H11A H 0.327760 0.819901 0.303801 0.068 Uiso 1 1 calc GR . . . .
H11B H 0.349478 0.872939 0.352160 0.068 Uiso 1 1 calc GR . . . .
H11C H 0.393165 0.816230 0.323061 0.068 Uiso 1 1 calc GR . . . .
C12 C 0.46568(17) 0.8501(2) 0.09813(15) 0.0433(9) Uani 1 1 d . . . . .
C13 C 0.4642(2) 0.9242(3) 0.06620(17) 0.0598(12) Uani 1 1 d . . . . .
H13A H 0.424655 0.942309 0.063733 0.090 Uiso 1 1 calc GR . . . .
H13B H 0.479368 0.915567 0.029681 0.090 Uiso 1 1 calc GR . . . .
H13C H 0.487766 0.962092 0.084727 0.090 Uiso 1 1 calc GR . . . .
C14 C 0.4204(2) 0.7958(3) 0.07661(19) 0.0625(13) Uani 1 1 d . . . . .
H14A H 0.423019 0.747629 0.096139 0.094 Uiso 1 1 calc GR . . . .
H14B H 0.426882 0.787014 0.037877 0.094 Uiso 1 1 calc GR . . . .
H14C H 0.382302 0.817710 0.081955 0.094 Uiso 1 1 calc GR . . . .
C15 C 0.52435(19) 0.8174(3) 0.09225(17) 0.0603(13) Uani 1 1 d . . . . .
H15A H 0.552885 0.855357 0.102768 0.090 Uiso 1 1 calc GR . . . .
H15B H 0.530640 0.802599 0.054466 0.090 Uiso 1 1 calc GR . . . .
H15C H 0.528025 0.772946 0.115674 0.090 Uiso 1 1 calc GR . . . .
C16 C 0.42858(18) 0.5897(2) 0.15337(17) 0.0453(10) Uani 1 1 d . . . . .
C17 C 0.40021(18) 0.5391(2) 0.11343(17) 0.0461(10) Uani 1 1 d . . . . .
C18 C 0.3916(2) 0.4630(3) 0.1256(2) 0.0590(12) Uani 1 1 d . . . . .
H18 H 0.403497 0.443151 0.159574 0.071 Uiso 1 1 calc R . . . .
C19 C 0.3655(2) 0.4165(3) 0.0875(2) 0.0619(13) Uani 1 1 d . . . . .
H19 H 0.360064 0.364366 0.095435 0.074 Uiso 1 1 calc R . . . .
C20 C 0.34721(19) 0.4450(3) 0.0383(2) 0.0593(13) Uani 1 1 d . . . . .
H20 H 0.329530 0.412638 0.012565 0.071 Uiso 1 1 calc R . . . .
C21 C 0.35485(18) 0.5210(3) 0.02680(18) 0.0541(11) Uani 1 1 d . . . . .
H21 H 0.341443 0.541320 -0.006509 0.065 Uiso 1 1 calc R . . . .
C22 C 0.38191(18) 0.5671(2) 0.06378(16) 0.0463(10) Uani 1 1 d . . . . .
H22 H 0.388171 0.618841 0.055200 0.056 Uiso 1 1 calc R . . . .
C23 C 0.34077(17) 0.6315(2) 0.20697(16) 0.0457(10) Uani 1 1 d D . . . .
C27 C 0.5328(2) 0.5777(3) 0.1236(2) 0.0647(13) Uani 1 1 d D . . . .
C24B C 0.3171(4) 0.5580(4) 0.2297(4) 0.063(2) Uani 0.7 1 d D . P A 1
H24A H 0.319950 0.518176 0.202234 0.095 Uiso 0.7 1 calc GR . P A 1
H24B H 0.276918 0.565059 0.239914 0.095 Uiso 0.7 1 calc GR . P A 1
H24C H 0.339322 0.543289 0.261770 0.095 Uiso 0.7 1 calc GR . P A 1
C25B C 0.3047(3) 0.6519(5) 0.1566(3) 0.066(2) Uani 0.7 1 d D . P A 1
H25A H 0.323170 0.693502 0.136969 0.098 Uiso 0.7 1 calc GR . P A 1
H25B H 0.266265 0.667471 0.167953 0.098 Uiso 0.7 1 calc GR . P A 1
H25C H 0.301831 0.607680 0.132764 0.098 Uiso 0.7 1 calc GR . P A 1
C26B C 0.3312(3) 0.6949(4) 0.2473(3) 0.0482(15) Uani 0.7 1 d D . P A 1
H26A H 0.358632 0.690013 0.277214 0.072 Uiso 0.7 1 calc GR . P A 1
H26B H 0.292119 0.692025 0.261561 0.072 Uiso 0.7 1 calc GR . P A 1
H26C H 0.336846 0.743737 0.229272 0.072 Uiso 0.7 1 calc GR . P A 1
C28B C 0.5873(4) 0.6171(6) 0.1418(4) 0.046(2) Uani 0.6 1 d D U P B 1
H28A H 0.583394 0.671739 0.136218 0.070 Uiso 0.6 1 calc GR . P B 1
H28B H 0.619749 0.598115 0.120704 0.070 Uiso 0.6 1 calc GR . P B 1
H28C H 0.593782 0.606899 0.180378 0.070 Uiso 0.6 1 calc GR . P B 1
C29B C 0.5408(5) 0.4956(5) 0.1236(6) 0.093(3) Uani 0.6 1 d D U P B 1
H29B H 0.540385 0.476925 0.161012 0.139 Uiso 0.6 1 calc GR . P B 1
H29C H 0.577657 0.483273 0.106784 0.139 Uiso 0.6 1 calc GR . P B 1
H29A H 0.509775 0.471664 0.103120 0.139 Uiso 0.6 1 calc GR . P B 1
C30B C 0.5264(4) 0.6030(7) 0.0608(3) 0.076(3) Uani 0.6 1 d D U P B 1
H30A H 0.492577 0.578676 0.045050 0.114 Uiso 0.6 1 calc GR . P B 1
H30B H 0.560655 0.587502 0.040722 0.114 Uiso 0.6 1 calc GR . P B 1
H30C H 0.522172 0.658044 0.058781 0.114 Uiso 0.6 1 calc GR . P B 1
C24A C 0.3108(9) 0.5572(10) 0.1969(8) 0.065(6) Uani 0.3 1 d D . P A 2
H24D H 0.293902 0.557429 0.160506 0.097 Uiso 0.3 1 calc GR . P A 2
H24E H 0.280460 0.550099 0.223866 0.097 Uiso 0.3 1 calc GR . P A 2
H24F H 0.338474 0.515686 0.199659 0.097 Uiso 0.3 1 calc GR . P A 2
C25A C 0.3212(7) 0.6932(9) 0.1695(6) 0.046(4) Uani 0.3 1 d D . P A 2
H25D H 0.341907 0.739968 0.177790 0.069 Uiso 0.3 1 calc GR . P A 2
H25E H 0.279955 0.701508 0.174279 0.069 Uiso 0.3 1 calc GR . P A 2
H25F H 0.328804 0.678406 0.131901 0.069 Uiso 0.3 1 calc GR . P A 2
C26A C 0.3386(6) 0.6543(9) 0.2673(5) 0.047(4) Uani 0.3 1 d D . P A 2
H26D H 0.347124 0.610120 0.289908 0.070 Uiso 0.3 1 calc GR . P A 2
H26E H 0.300233 0.673285 0.276117 0.070 Uiso 0.3 1 calc GR . P A 2
H26F H 0.366948 0.693978 0.274275 0.070 Uiso 0.3 1 calc GR . P A 2
C28A C 0.5783(7) 0.6320(10) 0.1172(7) 0.064(4) Uani 0.4 1 d D U P B 2
H28D H 0.567500 0.669005 0.089433 0.096 Uiso 0.4 1 calc GR . P B 2
H28E H 0.613366 0.605867 0.106076 0.096 Uiso 0.4 1 calc GR . P B 2
H28F H 0.584838 0.658049 0.151669 0.096 Uiso 0.4 1 calc GR . P B 2
C29A C 0.5480(6) 0.5110(7) 0.1657(6) 0.073(4) Uani 0.4 1 d D U P B 2
H29D H 0.556574 0.532836 0.201231 0.109 Uiso 0.4 1 calc GR . P B 2
H29E H 0.581498 0.482965 0.152526 0.109 Uiso 0.4 1 calc GR . P B 2
H29F H 0.515308 0.476513 0.168778 0.109 Uiso 0.4 1 calc GR . P B 2
C30A C 0.5170(5) 0.5354(8) 0.0721(5) 0.061(3) Uani 0.4 1 d D U P B 2
H30D H 0.493416 0.491375 0.081259 0.092 Uiso 0.4 1 calc GR . P B 2
H30E H 0.552067 0.518452 0.053853 0.092 Uiso 0.4 1 calc GR . P B 2
H30F H 0.495535 0.569000 0.047968 0.092 Uiso 0.4 1 calc GR . P B 2
C31 C 0.30334(17) 0.9088(2) -0.08819(16) 0.0424(9) Uani 1 1 d . . . . .
C32 C 0.3326(2) 0.9557(2) -0.05182(17) 0.0524(11) Uani 1 1 d . . . . .
H32 H 0.364386 0.936174 -0.032282 0.063 Uiso 1 1 calc R . . . .
C33 C 0.3159(2) 1.0306(3) -0.04374(18) 0.0572(12) Uani 1 1 d . . . . .
H33 H 0.337047 1.061389 -0.019338 0.069 Uiso 1 1 calc R . . . .
C34 C 0.2695(2) 1.0607(3) -0.07045(17) 0.0538(11) Uani 1 1 d . . . . .
H34 H 0.258381 1.111715 -0.064594 0.065 Uiso 1 1 calc R . . . .
C35 C 0.2393(2) 1.0151(2) -0.10602(18) 0.0517(11) Uani 1 1 d . . . . .
H35 H 0.206688 1.034511 -0.124439 0.062 Uiso 1 1 calc R . . . .
C36 C 0.25684(18) 0.9408(2) -0.11472(17) 0.0464(10) Uani 1 1 d . . . . .
H36 H 0.236097 0.910754 -0.139881 0.056 Uiso 1 1 calc R . . . .
C37 C 0.38049(17) 0.7900(2) -0.07587(16) 0.0454(10) Uani 1 1 d . . . . .
C38 C 0.42930(19) 0.8339(3) -0.08319(18) 0.0576(12) Uani 1 1 d . . . . .
H38 H 0.424885 0.884388 -0.095663 0.069 Uiso 1 1 calc R . . . .
C39 C 0.4849(2) 0.8069(4) -0.0730(2) 0.0670(14) Uani 1 1 d . . . . .
H39 H 0.517112 0.839110 -0.077698 0.080 Uiso 1 1 calc R . . . .
C40 C 0.4924(2) 0.7338(3) -0.05617(19) 0.0648(14) Uani 1 1 d . . . . .
H40 H 0.529829 0.714905 -0.049528 0.078 Uiso 1 1 calc R . . . .
C41 C 0.4453(2) 0.6877(3) -0.04888(18) 0.0585(12) Uani 1 1 d . . . . .
H41 H 0.450269 0.636811 -0.037406 0.070 Uiso 1 1 calc R . . . .
C42 C 0.39095(18) 0.7159(3) -0.05838(16) 0.0487(10) Uani 1 1 d . . . . .
H42 H 0.359112 0.683333 -0.052758 0.058 Uiso 1 1 calc R . . . .
C43 C 0.31190(17) 0.7887(2) -0.15687(17) 0.0444(10) Uani 1 1 d . . . . .
C44 C 0.32728(18) 0.8346(3) -0.20017(17) 0.0503(11) Uani 1 1 d . . . . .
H44 H 0.335489 0.886314 -0.193135 0.060 Uiso 1 1 calc R . . . .
C45 C 0.3312(2) 0.8090(3) -0.2529(2) 0.0611(12) Uani 1 1 d . . . . .
H45 H 0.341637 0.842929 -0.281104 0.073 Uiso 1 1 calc R . . . .
C46 C 0.3200(2) 0.7335(3) -0.26481(19) 0.0608(13) Uani 1 1 d . . . . .
H46 H 0.322903 0.715144 -0.300882 0.073 Uiso 1 1 calc R . . . .
C47 C 0.30463(18) 0.6859(3) -0.22293(19) 0.0535(11) Uani 1 1 d . . . . .
H47 H 0.296854 0.634183 -0.230220 0.064 Uiso 1 1 calc R . . . .
C48 C 0.30040(18) 0.7128(2) -0.17053(17) 0.0470(10) Uani 1 1 d . . . . .
H48 H 0.289321 0.678771 -0.142628 0.056 Uiso 1 1 calc R . . . .
C49 C 0.26604(16) 0.7812(2) -0.05491(16) 0.0380(9) Uani 1 1 d . . . . .
C50 C 0.21058(17) 0.7667(2) -0.07388(17) 0.0438(10) Uani 1 1 d . . . . .
H50 H 0.203207 0.770925 -0.111612 0.053 Uiso 1 1 calc R . . . .
C51 C 0.16603(18) 0.7465(2) -0.03968(18) 0.0471(10) Uani 1 1 d . . . . .
H51 H 0.129053 0.737146 -0.054304 0.056 Uiso 1 1 calc R . . . .
C52 C 0.17476(18) 0.7398(2) 0.01469(18) 0.0472(10) Uani 1 1 d . . . . .
H52 H 0.144108 0.725694 0.037909 0.057 Uiso 1 1 calc R . . . .
C53 C 0.22848(19) 0.7537(2) 0.03575(18) 0.0509(11) Uani 1 1 d . . . . .
H53 H 0.235079 0.749508 0.073610 0.061 Uiso 1 1 calc R . . . .
C54 C 0.27314(17) 0.7740(2) 0.00094(16) 0.0439(10) Uani 1 1 d . . . . .
H54 H 0.309930 0.783364 0.015986 0.053 Uiso 1 1 calc R . . . .
B1 B 0.3162(2) 0.8172(3) -0.09386(19) 0.0419(11) Uani 1 1 d . . . . .
N6 N 0.4953(9) 0.1295(5) 0.2669(8) 0.108(7) Uani 0.5 1 d D . P C -2
C57 C 0.4799(5) 0.1865(5) 0.2825(4) 0.074(3) Uani 0.5 1 d D . P C -2
C58 C 0.4575(6) 0.2596(6) 0.3001(6) 0.067(3) Uani 0.5 1 d D . P C -2
H58A H 0.439250 0.285155 0.269426 0.101 Uiso 0.5 1 calc GR . P C -2
H58B H 0.488904 0.290817 0.313948 0.101 Uiso 0.5 1 calc GR . P C -2
H58C H 0.429138 0.251688 0.328904 0.101 Uiso 0.5 1 calc GR . P C -2
N5 N 0.4483(6) 0.4179(6) 0.2468(4) 0.109(4) Uani 0.5 1 d D . P D -1
C55 C 0.4483(5) 0.3664(6) 0.2742(4) 0.080(3) Uani 0.5 1 d D . P D -1
C56 C 0.4498(6) 0.3004(5) 0.3089(5) 0.063(3) Uani 0.5 1 d D . P D -1
H56A H 0.420952 0.263912 0.296734 0.095 Uiso 0.5 1 calc GR . P D -1
H56B H 0.441654 0.315474 0.346296 0.095 Uiso 0.5 1 calc GR . P D -1
H56C H 0.487886 0.277188 0.307052 0.095 Uiso 0.5 1 calc GR . P D -1

loop_
_atom_site_aniso_label
_atom_site_aniso_U_11
_atom_site_aniso_U_22
_atom_site_aniso_U_33
_atom_site_aniso_U_23
_atom_site_aniso_U_13
_atom_site_aniso_U_12
Si1 0.0312(6) 0.0403(6) 0.0417(6) -0.0011(5) -0.0014(5) 0.0009(5)
Si2 0.0357(6) 0.0412(6) 0.0478(6) -0.0025(5) -0.0010(5) -0.0005(5)
N1 0.0335(18) 0.0434(18) 0.0403(18) 0.0011(14) -0.0034(14) 0.0021(15)
N2 0.0308(17) 0.0461(18) 0.0408(18) -0.0012(15) -0.0029(14) 0.0030(15)
N3 0.0358(19) 0.0423(18) 0.0490(19) -0.0031(16) 0.0006(15) -0.0050(15)
N4 0.0353(19) 0.048(2) 0.055(2) -0.0055(16) 0.0009(16) 0.0038(16)
C1 0.027(2) 0.040(2) 0.052(2) -0.0015(19) -0.0066(17) -0.0022(17)
C2 0.036(2) 0.046(2) 0.042(2) 0.0029(18) 0.0042(17) 0.0045(18)
C3 0.045(3) 0.052(3) 0.050(2) 0.004(2) 0.006(2) 0.001(2)
C4 0.065(3) 0.049(2) 0.052(3) 0.010(2) 0.011(2) 0.007(2)
C5 0.058(3) 0.062(3) 0.057(3) 0.019(2) 0.012(2) 0.018(2)
C6 0.041(2) 0.088(4) 0.048(3) 0.007(2) 0.000(2) 0.017(3)
C7 0.036(2) 0.053(2) 0.050(2) 0.002(2) 0.0023(19) 0.006(2)
C8 0.035(2) 0.043(2) 0.043(2) -0.0041(18) 0.0002(17) 0.0088(17)
C9 0.046(3) 0.056(3) 0.051(3) -0.006(2) -0.001(2) 0.004(2)
C10 0.040(2) 0.056(3) 0.050(2) -0.002(2) 0.0045(19) 0.010(2)
C11 0.042(2) 0.049(2) 0.045(2) 0.0013(19) 0.0041(18) 0.0085(19)
C12 0.038(2) 0.051(2) 0.040(2) 0.0008(18) 0.0005(18) 0.0036(19)
C13 0.067(3) 0.066(3) 0.046(2) 0.006(2) 0.014(2) 0.001(3)
C14 0.051(3) 0.082(3) 0.054(3) -0.022(3) -0.004(2) 0.005(3)
C15 0.049(3) 0.089(4) 0.043(2) -0.006(2) -0.002(2) 0.020(3)
C16 0.045(2) 0.042(2) 0.049(2) -0.0015(19) -0.0058(19) 0.0015(19)
C17 0.040(2) 0.043(2) 0.055(3) -0.007(2) 0.0023(19) -0.0014(19)
C18 0.064(3) 0.051(3) 0.062(3) -0.004(2) -0.008(2) -0.002(2)
C19 0.065(3) 0.051(3) 0.070(3) -0.007(2) -0.001(3) -0.005(2)
C20 0.041(3) 0.065(3) 0.072(3) -0.023(3) 0.005(2) -0.009(2)
C21 0.042(3) 0.072(3) 0.049(3) -0.004(2) 0.001(2) 0.000(2)
C22 0.043(2) 0.049(2) 0.047(2) -0.004(2) 0.0054(19) -0.001(2)
C23 0.034(2) 0.054(3) 0.049(2) -0.006(2) 0.0019(18) -0.0066(19)
C27 0.045(3) 0.068(3) 0.081(3) -0.025(3) -0.005(2) 0.018(2)
C24B 0.049(5) 0.058(4) 0.083(6) -0.016(5) 0.020(5) -0.018(4)
C25B 0.036(4) 0.092(6) 0.069(5) -0.013(5) 0.001(3) 0.000(4)
C26B 0.035(3) 0.053(4) 0.056(4) -0.007(3) -0.003(3) -0.004(3)
C28B 0.038(4) 0.051(5) 0.050(6) -0.003(4) 0.007(4) 0.001(4)
C29B 0.066(6) 0.075(6) 0.136(9) -0.050(6) 0.001(7) -0.005(5)
C30B 0.050(5) 0.117(7) 0.061(5) -0.022(5) 0.004(4) 0.015(5)
C24A 0.047(11) 0.081(13) 0.067(12) -0.025(12) 0.018(11) -0.016(9)
C25A 0.035(9) 0.052(10) 0.050(9) 0.002(8) 0.017(7) 0.008(7)
C26A 0.034(8) 0.043(9) 0.062(10) 0.021(7) -0.001(7) -0.002(7)
C28A 0.064(9) 0.060(8) 0.068(10) -0.002(8) 0.022(8) -0.005(7)
C29A 0.035(6) 0.074(8) 0.109(10) -0.014(8) 0.018(7) 0.025(6)
C30A 0.034(6) 0.063(7) 0.086(8) -0.012(6) 0.010(5) 0.009(5)
C31 0.036(2) 0.047(2) 0.045(2) 0.0056(19) 0.0045(18) -0.0084(19)
C32 0.059(3) 0.051(3) 0.047(2) 0.005(2) -0.008(2) -0.009(2)
C33 0.074(3) 0.048(3) 0.049(3) -0.002(2) 0.000(2) -0.015(2)
C34 0.067(3) 0.043(2) 0.051(3) 0.004(2) 0.010(2) -0.005(2)
C35 0.047(3) 0.050(3) 0.058(3) 0.010(2) 0.008(2) -0.002(2)
C36 0.042(2) 0.041(2) 0.056(2) 0.004(2) 0.002(2) -0.0091(19)
C37 0.036(2) 0.059(3) 0.041(2) -0.001(2) -0.0019(18) -0.006(2)
C38 0.046(3) 0.072(3) 0.055(3) 0.006(2) -0.003(2) -0.007(2)
C39 0.038(3) 0.104(4) 0.059(3) -0.006(3) 0.001(2) -0.008(3)
C40 0.042(3) 0.098(4) 0.055(3) -0.011(3) -0.005(2) 0.017(3)
C41 0.048(3) 0.068(3) 0.059(3) -0.010(2) -0.004(2) 0.014(2)
C42 0.038(2) 0.059(3) 0.049(2) -0.005(2) 0.0004(19) 0.002(2)
C43 0.030(2) 0.052(2) 0.052(2) 0.005(2) -0.0043(18) -0.0011(19)
C44 0.048(3) 0.055(3) 0.048(3) 0.005(2) -0.003(2) -0.002(2)
C45 0.056(3) 0.070(3) 0.057(3) 0.011(3) -0.002(2) 0.001(3)
C46 0.051(3) 0.088(4) 0.043(3) -0.005(2) -0.004(2) 0.004(3)
C47 0.038(2) 0.060(3) 0.063(3) -0.010(2) -0.005(2) -0.001(2)
C48 0.038(2) 0.051(3) 0.052(2) 0.004(2) -0.0037(19) -0.002(2)
C49 0.036(2) 0.0306(19) 0.048(2) 0.0016(17) -0.0022(17) -0.0007(17)
C50 0.041(2) 0.041(2) 0.049(2) 0.0027(19) -0.0047(19) 0.0008(19)
C51 0.034(2) 0.040(2) 0.067(3) 0.002(2) -0.003(2) -0.0007(18)
C52 0.041(2) 0.041(2) 0.060(3) 0.010(2) 0.008(2) 0.0010(19)
C53 0.048(3) 0.054(3) 0.051(3) 0.009(2) 0.002(2) 0.003(2)
C54 0.037(2) 0.047(2) 0.048(2) 0.0052(19) -0.0059(18) -0.0007(18)
B1 0.035(2) 0.045(3) 0.046(3) 0.003(2) -0.004(2) -0.002(2)
N6 0.070(9) 0.072(6) 0.18(2) 0.009(8) 0.042(13) 0.008(7)
C57 0.058(7) 0.078(8) 0.085(8) 0.026(7) 0.005(6) -0.005(6)
C58 0.059(7) 0.059(8) 0.084(8) -0.006(7) 0.006(6) -0.004(7)
N5 0.130(10) 0.122(9) 0.075(7) 0.042(7) 0.010(6) 0.011(8)
C55 0.087(9) 0.106(9) 0.047(6) 0.003(6) -0.003(6) -0.009(7)
C56 0.078(8) 0.061(7) 0.050(6) 0.003(6) 0.001(5) -0.004(7)

loop_
_atom_type_symbol
_atom_type_description
_atom_type_scat_dispersion_real
_atom_type_scat_dispersion_imag
_atom_type_scat_source
C C 0.0033 0.0016 'International Tables Vol C Tables 4.2.6.8 and 6.1.1.4'
H H 0.0000 0.0000 'International Tables Vol C Tables 4.2.6.8 and 6.1.1.4'
B B 0.0013 0.0007 'International Tables Vol C Tables 4.2.6.8 and 6.1.1.4'
N N 0.0061 0.0033 'International Tables Vol C Tables 4.2.6.8 and 6.1.1.4'
Si Si 0.0817 0.0704 'International Tables Vol C Tables 4.2.6.8 and 6.1.1.4'

loop_
_geom_angle_atom_site_label_1
_geom_angle_atom_site_label_2
_geom_angle_atom_site_label_3
_geom_angle
_geom_angle_site_symmetry_1
_geom_angle_site_symmetry_3
Si1 Si1 Si2 89.54(4) 3_655 .
N1 Si1 Si1 119.18(11) . 3_655
N1 Si1 Si2 135.81(11) . .
N2 Si1 Si1 128.57(11) . 3_655
N2 Si1 Si2 118.53(11) . .
N2 Si1 N1 70.90(14) . .
Si1 Si2 Si2 88.86(4) . 3_655
N3 Si2 Si1 115.33(11) . .
N3 Si2 Si2 132.68(12) . 3_655
N3 Si2 N4 70.29(15) . .
N4 Si2 Si1 132.34(12) . .
N4 Si2 Si2 123.28(12) . 3_655
C1 N1 Si1 90.6(2) . .
C1 N1 C8 128.2(3) . .
C8 N1 Si1 136.0(2) . .
C1 N2 Si1 90.4(2) . .
C1 N2 C12 126.8(3) . .
C12 N2 Si1 136.7(3) . .
C16 N3 Si2 91.5(3) . .
C16 N3 C23 127.4(3) . .
C23 N3 Si2 138.5(3) . .
C16 N4 Si2 91.6(2) . .
C16 N4 C27 128.3(4) . .
C27 N4 Si2 138.0(3) . .
N1 C1 N2 108.1(3) . .
N1 C1 C2 127.3(3) . .
N2 C1 C2 124.6(4) . .
C3 C2 C1 120.4(4) . .
C3 C2 C7 119.9(4) . .
C7 C2 C1 119.7(4) . .
C4 C3 C2 119.6(4) . .
C3 C4 C5 120.9(4) . .
C4 C5 C6 120.3(4) . .
C5 C6 C7 120.0(4) . .
C6 C7 C2 119.3(4) . .
N1 C8 C9 108.3(3) . .
N1 C8 C10 112.1(3) . .
N1 C8 C11 107.1(3) . .
C9 C8 C10 109.5(3) . .
C11 C8 C9 111.8(3) . .
C11 C8 C10 108.2(3) . .
N2 C12 C13 113.1(3) . .
N2 C12 C14 107.5(3) . .
C14 C12 C13 110.2(4) . .
C15 C12 N2 107.4(3) . .
C15 C12 C13 107.5(4) . .
C15 C12 C14 111.0(4) . .
N3 C16 C17 126.6(4) . .
N4 C16 N3 106.6(3) . .
N4 C16 C17 126.8(4) . .
C18 C17 C16 120.1(4) . .
C22 C17 C16 120.6(4) . .
C22 C17 C18 119.4(4) . .
C19 C18 C17 119.3(5) . .
C20 C19 C18 120.9(5) . .
C19 C20 C21 119.7(4) . .
C22 C21 C20 119.8(4) . .
C21 C22 C17 121.0(4) . .
N3 C23 C24B 110.8(5) . .
N3 C23 C25B 113.7(4) . .
N3 C23 C26B 109.0(4) . .
N3 C23 C24A 110.7(9) . .
N3 C23 C25A 104.0(6) . .
N3 C23 C26A 103.5(6) . .
C24B C23 C25B 107.5(6) . .
C26B C23 C24B 109.7(5) . .
C26B C23 C25B 106.0(5) . .
C24A C23 C26A 111.8(10) . .
C25A C23 C24A 112.9(12) . .
C25A C23 C26A 113.2(9) . .
N4 C27 C28B 108.4(5) . .
N4 C27 C30B 106.3(4) . .
N4 C27 C29A 99.1(6) . .
N4 C27 C30A 114.9(5) . .
C28B C27 C30B 103.5(6) . .
C29B C27 N4 120.3(6) . .
C29B C27 C28B 110.3(7) . .
C29B C27 C30B 106.6(7) . .
C28A C27 N4 110.5(8) . .
C28A C27 C29A 113.3(9) . .
C28A C27 C30A 114.4(9) . .
C30A C27 C29A 103.4(8) . .
C32 C31 B1 123.1(4) . .
C36 C31 C32 116.2(4) . .
C36 C31 B1 120.1(4) . .
C33 C32 C31 121.2(4) . .
C34 C33 C32 121.2(4) . .
C33 C34 C35 118.7(4) . .
C34 C35 C36 119.8(4) . .
C31 C36 C35 122.8(4) . .
C38 C37 C42 114.8(4) . .
C38 C37 B1 123.5(4) . .
C42 C37 B1 121.2(4) . .
C37 C38 C39 122.9(5) . .
C40 C39 C38 119.5(5) . .
C39 C40 C41 119.8(5) . .
C40 C41 C42 119.7(5) . .
C41 C42 C37 123.3(4) . .
C44 C43 C48 114.9(4) . .
C44 C43 B1 122.3(4) . .
C48 C43 B1 122.1(4) . .
C45 C44 C43 123.4(4) . .
C44 C45 C46 120.0(4) . .
C47 C46 C45 118.4(4) . .
C46 C47 C48 120.7(4) . .
C47 C48 C43 122.5(4) . .
C50 C49 B1 122.3(4) . .
C54 C49 C50 115.1(4) . .
C54 C49 B1 121.9(3) . .
C51 C50 C49 122.5(4) . .
C52 C51 C50 120.7(4) . .
C51 C52 C53 119.4(4) . .
C52 C53 C54 119.5(4) . .
C49 C54 C53 122.8(4) . .
C37 B1 C31 115.5(3) . .
C37 B1 C43 102.9(3) . .
C37 B1 C49 112.4(3) . .
C43 B1 C31 111.8(3) . .
C43 B1 C49 113.2(3) . .
C49 B1 C31 101.6(3) . .
N6 C57 C58 176.6(19) . .
N5 C55 C56 178.5(15) . .

loop_
_geom_bond_atom_site_label_1
_geom_bond_atom_site_label_2
_geom_bond_distance
_geom_bond_site_symmetry_2
Si1 Si1 2.252(2) 3_655
Si1 Si2 2.2767(15) .
Si1 N1 1.869(3) .
Si1 N2 1.862(3) .
Si2 Si2 2.279(2) 3_655
Si2 N3 1.871(3) .
Si2 N4 1.873(3) .
N1 C1 1.330(5) .
N1 C8 1.497(5) .
N2 C1 1.344(5) .
N2 C12 1.500(5) .
N3 C16 1.347(5) .
N3 C23 1.495(5) .
N4 C16 1.342(5) .
N4 C27 1.490(6) .
C1 C2 1.480(5) .
C2 C3 1.391(6) .
C2 C7 1.399(6) .
C3 C4 1.372(6) .
C4 C5 1.375(7) .
C5 C6 1.378(7) .
C6 C7 1.393(6) .
C8 C9 1.525(6) .
C8 C10 1.540(5) .
C8 C11 1.511(5) .
C12 C13 1.529(6) .
C12 C14 1.523(6) .
C12 C15 1.493(6) .
C16 C17 1.486(6) .
C17 C18 1.394(6) .
C17 C22 1.389(6) .
C18 C19 1.391(6) .
C19 C20 1.382(7) .
C20 C21 1.386(7) .
C21 C22 1.377(6) .
C23 C24B 1.519(8) .
C23 C25B 1.545(8) .
C23 C26B 1.517(7) .
C23 C24A 1.509(14) .
C23 C25A 1.503(13) .
C23 C26A 1.545(13) .
C27 C28B 1.519(9) .
C27 C29B 1.463(10) .
C27 C30B 1.619(9) .
C27 C28A 1.440(13) .
C27 C29A 1.611(13) .
C27 C30A 1.520(11) .
C31 C32 1.401(6) .
C31 C36 1.389(6) .
C31 B1 1.653(6) .
C32 C33 1.394(6) .
C33 C34 1.376(7) .
C34 C35 1.384(6) .
C35 C36 1.393(6) .
C37 C38 1.390(6) .
C37 C42 1.401(6) .
C37 B1 1.638(6) .
C38 C39 1.407(7) .
C39 C40 1.367(7) .
C40 C41 1.380(7) .
C41 C42 1.384(6) .
C43 C44 1.390(6) .
C43 C48 1.409(6) .
C43 B1 1.638(6) .
C44 C45 1.382(6) .
C45 C46 1.391(7) .
C46 C47 1.380(6) .
C47 C48 1.381(6) .
C49 C50 1.400(5) .
C49 C54 1.394(5) .
C49 B1 1.643(6) .
C50 C51 1.386(6) .
C51 C52 1.363(6) .
C52 C53 1.380(6) .
C53 C54 1.398(6) .
N6 C57 1.136(8) .
C57 C58 1.460(8) .
N5 C55 1.134(8) .
C55 C56 1.448(8) .
